data_7718159
loop_
_publ_author_name
'Ishizuka, Tomoya'
'Hamaguchi, Asuka'
'Hayashi, Yuki'
'Tsukakoshi, Yuto'
'Kotani, Hiroaki'
'Kawanishi, Takuya'
'Kojima, Takahiko'

_publ_section_title
;
 Photocatalytic CO<sub>2</sub> reduction catalysed by 3d transition metal
 complexes bearing an S<sub>2</sub>N<sub>2</sub> ancillary ligand equipped
 with pyridine pendants as binding sites for Lewis acids.
;
_journal_issue 13
_journal_name_full 'Dalton transactions (Cambridge, England : 2003)'
_journal_page_first 5319
_journal_page_last 5326
_journal_paper_doi 10.1039/d4dt02922d
_journal_volume 54
_journal_year 2025
_chemical_formula_sum 'C18 H22 Cl2 Co N4 O8 S2'
_chemical_formula_weight 616.34
_space_group_crystal_system monoclinic
_space_group_IT_number 15
_space_group_name_Hall '-C 2yc'
_space_group_name_H-M_alt 'C 1 2/c 1'
_atom_sites_solution_hydrogens geom
_audit_creation_method SHELXL-2014/7
_audit_update_record
;
2024-10-18 deposited with the CCDC.	2025-01-28 downloaded from the CCDC.
;
_cell_angle_alpha 90
_cell_angle_beta 105.223(2)
_cell_angle_gamma 90
_cell_formula_units_Z 8
_cell_length_a 15.271(2)
_cell_length_b 15.552(2)
_cell_length_c 21.622(3)
_cell_measurement_reflns_used 718
_cell_measurement_temperature 120(2)
_cell_measurement_theta_max 54.1
_cell_measurement_theta_min 7.2
_cell_volume 4954.9(11)
_computing_structure_refinement 'SHELXL-2014/7 (Sheldrick, 2014)'
_diffrn_ambient_temperature 120(2)
_diffrn_measured_fraction_theta_full 0.998
_diffrn_measured_fraction_theta_max 0.906
_diffrn_measurement_device_type 'APEX2 v2009.11-0'
_diffrn_radiation_type MoK\a
_diffrn_radiation_wavelength 0.71073
_diffrn_reflns_av_R_equivalents 0.0164
_diffrn_reflns_av_unetI/netI 0.0192
_diffrn_reflns_Laue_measured_fraction_full 0.998
_diffrn_reflns_Laue_measured_fraction_max 0.906
_diffrn_reflns_limit_h_max 14
_diffrn_reflns_limit_h_min -19
_diffrn_reflns_limit_k_max 20
_diffrn_reflns_limit_k_min -21
_diffrn_reflns_limit_l_max 28
_diffrn_reflns_limit_l_min -22
_diffrn_reflns_number 14193
_diffrn_reflns_point_group_measured_fraction_full 0.998
_diffrn_reflns_point_group_measured_fraction_max 0.906
_diffrn_reflns_theta_full 25.242
_diffrn_reflns_theta_max 28.750
_diffrn_reflns_theta_min 1.904
_exptl_absorpt_coefficient_mu 1.128
_exptl_crystal_colour red
_exptl_crystal_density_diffrn 1.652
_exptl_crystal_description prismatic
_exptl_crystal_F_000 2520
_exptl_crystal_size_max 0.350
_exptl_crystal_size_mid 0.180
_exptl_crystal_size_min 0.100
_refine_diff_density_max 1.384
_refine_diff_density_min -2.000
_refine_diff_density_rms 0.079
_refine_ls_extinction_method none
_refine_ls_goodness_of_fit_ref 1.055
_refine_ls_hydrogen_treatment constr
_refine_ls_matrix_type full
_refine_ls_number_parameters 374
_refine_ls_number_reflns 5834
_refine_ls_number_restraints 0
_refine_ls_restrained_S_all 1.055
_refine_ls_R_factor_all 0.0480
_refine_ls_R_factor_gt 0.0430
_refine_ls_shift/su_max 0.003
_refine_ls_shift/su_mean 0.000
_refine_ls_structure_factor_coef Fsqd
_refine_ls_weighting_details 'w=1/[\s^2^(Fo^2^)+(0.0194P)^2^+26.0592P] where P=(Fo^2^+2Fc^2^)/3'
_refine_ls_weighting_scheme calc
_refine_ls_wR_factor_gt 0.0929
_refine_ls_wR_factor_ref 0.0962
_reflns_Friedel_coverage 0.000
_reflns_number_gt 5262
_reflns_number_total 5834
_reflns_threshold_expression 'I > 2\s(I)'
_cod_data_source_file d4dt02922d2.cif
_cod_data_source_block tsuka7
_cod_depositor_comments 'Adding full bibliography for 7718159--7718161.cif.'
_cod_original_cell_volume 4955.0(12)
_cod_original_sg_symbol_H-M 'C 2/c'
_cod_database_code 7718159
_shelx_shelxl_version_number 2014/7
_shelx_space_group_comment
;
The symmetry employed for this shelxl refinement is uniquely defined
by the following loop, which should always be used as a source of
symmetry information in preference to the above space-group names.
They are only intended as comments.
;
_shelx_estimated_absorpt_t_min 0.693
_shelx_estimated_absorpt_t_max 0.896

loop_
_space_group_symop_operation_xyz
'x, y, z'
'-x, y, -z+1/2'
'x+1/2, y+1/2, z'
'-x+1/2, y+1/2, -z+1/2'
'-x, -y, -z'
'x, -y, z-1/2'
'-x+1/2, -y+1/2, -z'
'x+1/2, -y+1/2, z-1/2'

loop_
_atom_site_label
_atom_site_type_symbol
_atom_site_fract_x
_atom_site_fract_y
_atom_site_fract_z
_atom_site_U_iso_or_equiv
_atom_site_adp_type
_atom_site_occupancy
_atom_site_site_symmetry_order
_atom_site_calc_flag
_atom_site_refinement_flags_posn
_atom_site_refinement_flags_adp
_atom_site_refinement_flags_occupancy
_atom_site_disorder_assembly
_atom_site_disorder_group
Co1 Co 0.21503(2) 0.54437(2) 0.42998(2) 0.02379(9) Uani 1 1 d . . . . .
Cl1 Cl 0.29540(4) 0.34639(4) 0.24187(3) 0.02691(14) Uani 1 1 d . . . . .
Cl2 Cl 0.56044(4) 0.71605(5) 0.40368(3) 0.03145(15) Uani 1 1 d . . . . .
S1 S 0.16029(8) 0.69419(5) 0.43748(5) 0.0531(3) Uani 1 1 d . . . . .
S2 S 0.14586(5) 0.50847(6) 0.51954(3) 0.0398(2) Uani 1 1 d . . . . .
O1 O 0.36955(16) 0.29334(15) 0.27596(12) 0.0474(6) Uani 1 1 d . . . . .
O2 O 0.32438(16) 0.43481(13) 0.24557(11) 0.0385(5) Uani 1 1 d . . . . .
O3 O 0.22061(15) 0.33797(15) 0.27063(11) 0.0414(5) Uani 1 1 d . . . . .
O4 O 0.26753(18) 0.31994(15) 0.17604(10) 0.0462(6) Uani 1 1 d . . . . .
O5 O 0.5819(7) 0.7213(12) 0.3461(5) 0.088(3) Uani 0.67(3) 1 d . . P A 1
O6 O 0.6069(11) 0.6457(9) 0.4405(6) 0.073(4) Uani 0.67(3) 1 d . . P A 1
O7 O 0.5878(5) 0.7929(5) 0.4412(4) 0.0412(19) Uani 0.67(3) 1 d . . P A 1
O8 O 0.4636(4) 0.7067(4) 0.3949(3) 0.0419(14) Uani 0.67(3) 1 d . . P A 1
O9 O 0.5849(12) 0.7442(5) 0.3430(8) 0.027(3) Uani 0.33(3) 1 d . . P A 2
O10 O 0.630(2) 0.6614(17) 0.4415(8) 0.053(5) Uani 0.33(3) 1 d . . P A 2
O11 O 0.554(2) 0.7875(14) 0.4398(10) 0.074(6) Uani 0.33(3) 1 d . . P A 2
O12 O 0.4807(17) 0.668(3) 0.3820(11) 0.118(12) Uani 0.33(3) 1 d . . P A 2
N1 N 0.08363(14) 0.53353(13) 0.36652(11) 0.0234(4) Uani 1 1 d . . . . .
N2 N 0.33131(15) 0.55937(14) 0.50857(11) 0.0253(4) Uani 1 1 d . . . . .
N3 N 0.25238(15) 0.41683(15) 0.42017(10) 0.0269(5) Uani 1 1 d . . . . .
N4 N 0.27414(15) 0.58527(14) 0.35680(11) 0.0268(5) Uani 1 1 d . . . . .
C1 C 0.04761(17) 0.45529(16) 0.34966(12) 0.0227(5) Uani 1 1 d . . . . .
H1 H 0.0849 0.4062 0.3626 0.027 Uiso 1 1 calc R U . . .
C2 C -0.04114(18) 0.44309(17) 0.31439(12) 0.0260(5) Uani 1 1 d . . . . .
H2 H -0.0643 0.3868 0.3036 0.031 Uiso 1 1 calc R U . . .
C3 C -0.09542(19) 0.51410(19) 0.29525(15) 0.0332(6) Uani 1 1 d . . . . .
H3 H -0.1568 0.5076 0.2712 0.040 Uiso 1 1 calc R U . . .
C4 C -0.0590(2) 0.5949(2) 0.3116(2) 0.0472(9) Uani 1 1 d . . . . .
H4 H -0.0951 0.6448 0.2986 0.057 Uiso 1 1 calc R U . . .
C5 C 0.0306(2) 0.60271(18) 0.34715(18) 0.0387(7) Uani 1 1 d . . . . .
C6 C 0.0728(2) 0.6905(2) 0.3639(3) 0.0684(15) Uani 1 1 d . . . . .
H5 H 0.0245 0.7316 0.3667 0.082 Uiso 1 1 calc R U . . .
H6 H 0.0985 0.7098 0.3287 0.082 Uiso 1 1 calc R U . . .
C7 C 0.0710(3) 0.6788(3) 0.4814(2) 0.0255(13) Uani 0.565(8) 1 d . . P B 1
H7 H 0.0483 0.7348 0.4926 0.031 Uiso 0.565(8) 1 calc R U P B 1
H8 H 0.0193 0.6450 0.4556 0.031 Uiso 0.565(8) 1 calc R U P B 1
C8 C 0.1205(4) 0.6302(4) 0.5411(3) 0.0255(13) Uani 0.565(8) 1 d . . P B 1
H9 H 0.0832 0.6299 0.5722 0.031 Uiso 0.565(8) 1 calc R U P B 1
H10 H 0.1785 0.6596 0.5613 0.031 Uiso 0.565(8) 1 calc R U P B 1
C9 C 0.24881(18) 0.49892(18) 0.58200(13) 0.0289(6) Uani 1 1 d . . . . .
H11 H 0.2391 0.5256 0.6212 0.035 Uiso 1 1 calc R U . . .
H12 H 0.2609 0.4370 0.5912 0.035 Uiso 1 1 calc R U . . .
C10 C 0.33236(17) 0.53860(16) 0.56896(13) 0.0244(5) Uani 1 1 d . . . . .
C11 C 0.40997(19) 0.54751(18) 0.61933(14) 0.0325(6) Uani 1 1 d . . . . .
H13 H 0.4083 0.5341 0.6619 0.039 Uiso 1 1 calc R U . . .
C12 C 0.4895(2) 0.5759(2) 0.60706(16) 0.0388(7) Uani 1 1 d . . . . .
H14 H 0.5434 0.5818 0.6408 0.047 Uiso 1 1 calc R U . . .
C13 C 0.4892(2) 0.5956(2) 0.54502(17) 0.0397(7) Uani 1 1 d . . . . .
H15 H 0.5432 0.6143 0.5351 0.048 Uiso 1 1 calc R U . . .
C14 C 0.40947(19) 0.5878(2) 0.49731(15) 0.0349(7) Uani 1 1 d . . . . .
H16 H 0.4094 0.6030 0.4547 0.042 Uiso 1 1 calc R U . . .
C15 C 0.1370(4) 0.6756(4) 0.5180(3) 0.0248(17) Uani 0.435(8) 1 d . . P B 2
H17 H 0.1954 0.6778 0.5514 0.030 Uiso 0.435(8) 1 calc R U P B 2
H18 H 0.0987 0.7232 0.5263 0.030 Uiso 0.435(8) 1 calc R U P B 2
C16 C 0.0902(5) 0.5906(5) 0.5244(3) 0.0223(15) Uani 0.435(8) 1 d . . P B 2
H19 H 0.0322 0.5881 0.4906 0.027 Uiso 0.435(8) 1 calc R U P B 2
H20 H 0.0753 0.5901 0.5664 0.027 Uiso 0.435(8) 1 calc R U P B 2
C17 C 0.27416(17) 0.34764(18) 0.41641(12) 0.0266(5) Uani 1 1 d . . . . .
C18 C 0.3029(2) 0.25955(19) 0.41136(15) 0.0352(6) Uani 1 1 d . . . . .
H21 H 0.3513 0.2586 0.3892 0.053 Uiso 1 1 calc R U . . .
H22 H 0.2513 0.2255 0.3871 0.053 Uiso 1 1 calc R U . . .
H23 H 0.3257 0.2351 0.4544 0.053 Uiso 1 1 calc R U . . .
C19 C 0.30516(18) 0.60694(16) 0.31718(13) 0.0261(5) Uani 1 1 d . . . . .
C20 C 0.3442(2) 0.63440(19) 0.26548(14) 0.0343(6) Uani 1 1 d . . . . .
H24 H 0.3130 0.6051 0.2257 0.052 Uiso 1 1 calc R U . . .
H25 H 0.4089 0.6198 0.2766 0.052 Uiso 1 1 calc R U . . .
H26 H 0.3370 0.6967 0.2596 0.052 Uiso 1 1 calc R U . . .

loop_
_atom_site_aniso_label
_atom_site_aniso_U_11
_atom_site_aniso_U_22
_atom_site_aniso_U_33
_atom_site_aniso_U_23
_atom_site_aniso_U_13
_atom_site_aniso_U_12
Co1 0.02774(18) 0.02622(18) 0.01880(17) -0.00546(13) 0.00858(13) -0.01228(14)
Cl1 0.0317(3) 0.0190(3) 0.0253(3) 0.0019(2) -0.0009(2) 0.0021(2)
Cl2 0.0265(3) 0.0347(3) 0.0349(3) 0.0006(3) 0.0112(3) -0.0027(3)
S1 0.0961(7) 0.0240(4) 0.0633(6) -0.0202(4) 0.0634(6) -0.0275(4)
S2 0.0268(3) 0.0713(6) 0.0210(3) 0.0045(3) 0.0060(3) -0.0194(4)
O1 0.0442(13) 0.0398(13) 0.0496(14) 0.0086(10) -0.0030(11) 0.0190(10)
O2 0.0491(13) 0.0209(9) 0.0465(13) -0.0025(9) 0.0142(10) -0.0037(9)
O3 0.0361(11) 0.0457(13) 0.0418(12) 0.0084(10) 0.0092(10) -0.0021(10)
O4 0.0631(15) 0.0419(13) 0.0279(11) -0.0058(9) 0.0018(10) -0.0078(11)
O5 0.047(4) 0.191(9) 0.032(3) -0.011(6) 0.019(3) -0.013(6)
O6 0.080(8) 0.030(3) 0.099(6) -0.007(3) 0.005(4) 0.025(4)
O7 0.045(3) 0.032(3) 0.040(3) 0.004(2) 0.000(2) -0.014(3)
O8 0.027(2) 0.057(3) 0.044(2) -0.015(2) 0.0139(16) -0.0126(19)
O9 0.048(6) 0.013(5) 0.031(5) 0.003(2) 0.027(4) 0.004(3)
O10 0.067(11) 0.050(11) 0.029(6) -0.008(5) -0.008(5) 0.027(8)
O11 0.131(16) 0.056(10) 0.056(8) 0.017(6) 0.063(11) 0.061(10)
O12 0.074(11) 0.19(3) 0.072(11) 0.060(14) -0.016(8) -0.091(15)
N1 0.0245(11) 0.0187(10) 0.0298(11) 0.0017(8) 0.0122(9) -0.0010(8)
N2 0.0233(10) 0.0251(11) 0.0286(11) -0.0102(9) 0.0090(9) -0.0071(8)
N3 0.0254(11) 0.0294(12) 0.0234(11) -0.0004(9) 0.0018(9) -0.0072(9)
N4 0.0307(11) 0.0266(11) 0.0249(11) -0.0049(9) 0.0107(9) -0.0077(9)
C1 0.0251(12) 0.0209(11) 0.0199(11) 0.0016(9) 0.0021(9) -0.0010(9)
C2 0.0275(13) 0.0266(13) 0.0229(12) 0.0016(10) 0.0052(10) -0.0035(10)
C3 0.0220(12) 0.0372(15) 0.0412(16) 0.0116(13) 0.0095(11) 0.0001(11)
C4 0.0232(14) 0.0282(15) 0.092(3) 0.0182(16) 0.0192(16) 0.0066(12)
C5 0.0261(14) 0.0197(13) 0.076(2) 0.0060(13) 0.0240(15) 0.0003(10)
C6 0.0234(15) 0.0186(14) 0.162(5) 0.000(2) 0.023(2) -0.0007(12)
C7 0.027(3) 0.023(2) 0.029(3) 0.0023(18) 0.012(2) 0.0056(17)
C8 0.035(3) 0.020(3) 0.025(2) -0.001(2) 0.013(2) 0.009(2)
C9 0.0288(13) 0.0282(13) 0.0296(13) 0.0063(11) 0.0077(11) 0.0036(11)
C10 0.0248(12) 0.0186(11) 0.0293(13) -0.0050(10) 0.0061(10) 0.0020(9)
C11 0.0313(14) 0.0297(14) 0.0307(14) -0.0035(11) -0.0018(11) 0.0053(11)
C12 0.0267(14) 0.0334(15) 0.0485(18) -0.0129(13) -0.0039(13) 0.0002(12)
C13 0.0232(13) 0.0389(16) 0.057(2) -0.0174(15) 0.0102(13) -0.0104(12)
C14 0.0295(14) 0.0398(16) 0.0379(16) -0.0162(13) 0.0132(12) -0.0152(12)
C15 0.035(4) 0.020(3) 0.023(3) -0.002(2) 0.016(3) 0.002(2)
C16 0.028(3) 0.015(3) 0.029(3) -0.002(3) 0.017(3) 0.001(3)
C17 0.0207(12) 0.0326(14) 0.0238(12) 0.0012(10) 0.0009(10) -0.0074(10)
C18 0.0331(15) 0.0281(14) 0.0399(16) -0.0003(12) 0.0020(12) -0.0003(12)
C19 0.0327(13) 0.0213(12) 0.0259(13) -0.0047(10) 0.0108(11) -0.0055(10)
C20 0.0491(17) 0.0293(14) 0.0316(14) -0.0011(11) 0.0230(13) -0.0079(13)

loop_
_atom_type_symbol
_atom_type_description
_atom_type_scat_dispersion_real
_atom_type_scat_dispersion_imag
_atom_type_scat_source
C C 0.0033 0.0016 'International Tables Vol C Tables 4.2.6.8 and 6.1.1.4'
H H 0.0000 0.0000 'International Tables Vol C Tables 4.2.6.8 and 6.1.1.4'
N N 0.0061 0.0033 'International Tables Vol C Tables 4.2.6.8 and 6.1.1.4'
O O 0.0106 0.0060 'International Tables Vol C Tables 4.2.6.8 and 6.1.1.4'
S S 0.1246 0.1234 'International Tables Vol C Tables 4.2.6.8 and 6.1.1.4'
Cl Cl 0.1484 0.1585 'International Tables Vol C Tables 4.2.6.8 and 6.1.1.4'
Co Co 0.3494 0.9721 'International Tables Vol C Tables 4.2.6.8 and 6.1.1.4'

loop_
_geom_angle_atom_site_label_1
_geom_angle_atom_site_label_2
_geom_angle_atom_site_label_3
_geom_angle
_geom_angle_site_symmetry_1
_geom_angle_site_symmetry_3
_geom_angle_publ_flag
N3 Co1 N4 91.61(9) . . ?
N3 Co1 N1 95.51(8) . . ?
N4 Co1 N1 93.27(9) . . ?
N3 Co1 N2 89.56(8) . . ?
N4 Co1 N2 97.71(9) . . ?
N1 Co1 N2 167.77(8) . . ?
N3 Co1 S1 176.27(7) . . ?
N4 Co1 S1 89.08(7) . . ?
N1 Co1 S1 80.79(6) . . ?
N2 Co1 S1 93.98(7) . . ?
N3 Co1 S2 92.79(7) . . ?
N4 Co1 S2 175.33(7) . . ?
N1 Co1 S2 87.87(6) . . ?
N2 Co1 S2 80.76(6) . . ?
S1 Co1 S2 86.63(3) . . ?
O4 Cl1 O1 109.42(15) . . ?
O4 Cl1 O2 109.60(14) . . ?
O1 Cl1 O2 109.28(14) . . ?
O4 Cl1 O3 109.84(15) . . ?
O1 Cl1 O3 109.45(14) . . ?
O2 Cl1 O3 109.23(14) . . ?
O11 Cl2 O12 115.5(13) . . ?
O5 Cl2 O6 110.4(8) . . ?
O11 Cl2 O10 108.0(12) . . ?
O12 Cl2 O10 108.9(15) . . ?
O5 Cl2 O7 111.0(7) . . ?
O6 Cl2 O7 107.0(6) . . ?
O5 Cl2 O8 111.5(5) . . ?
O6 Cl2 O8 109.7(7) . . ?
O7 Cl2 O8 107.0(3) . . ?
O11 Cl2 O9 109.3(10) . . ?
O12 Cl2 O9 104.6(11) . . ?
O10 Cl2 O9 110.5(12) . . ?
C6 S1 C7 88.5(2) . . ?
C6 S1 C15 122.5(3) . . ?
C6 S1 Co1 95.55(11) . . ?
C7 S1 Co1 102.43(14) . . ?
C15 S1 Co1 93.67(19) . . ?
C16 S2 C9 113.9(3) . . ?
C9 S2 C8 95.0(2) . . ?
C16 S2 Co1 102.7(2) . . ?
C9 S2 Co1 97.87(9) . . ?
C8 S2 Co1 96.62(15) . . ?
C5 N1 C1 118.0(2) . . ?
C5 N1 Co1 121.87(19) . . ?
C1 N1 Co1 119.84(17) . . ?
C10 N2 C14 117.9(2) . . ?
C10 N2 Co1 123.11(17) . . ?
C14 N2 Co1 118.91(19) . . ?
C17 N3 Co1 178.2(2) . . ?
C19 N4 Co1 179.4(2) . . ?
N1 C1 C2 123.0(2) . . ?
N1 C1 H1 118.5 . . ?
C2 C1 H1 118.5 . . ?
C3 C2 C1 118.8(3) . . ?
C3 C2 H2 120.6 . . ?
C1 C2 H2 120.6 . . ?
C2 C3 C4 118.8(3) . . ?
C2 C3 H3 120.6 . . ?
C4 C3 H3 120.6 . . ?
C3 C4 C5 119.6(3) . . ?
C3 C4 H4 120.2 . . ?
C5 C4 H4 120.2 . . ?
N1 C5 C4 121.8(3) . . ?
N1 C5 C6 117.6(3) . . ?
C4 C5 C6 120.5(3) . . ?
C5 C6 S1 114.4(3) . . ?
C5 C6 H5 108.7 . . ?
S1 C6 H5 108.7 . . ?
C5 C6 H6 108.7 . . ?
S1 C6 H6 108.7 . . ?
H5 C6 H6 107.6 . . ?
C8 C7 S1 103.2(3) . . ?
C8 C7 H7 111.1 . . ?
S1 C7 H7 111.1 . . ?
C8 C7 H8 111.1 . . ?
S1 C7 H8 111.1 . . ?
H7 C7 H8 109.1 . . ?
C7 C8 S2 110.9(4) . . ?
C7 C8 H9 109.5 . . ?
S2 C8 H9 109.5 . . ?
C7 C8 H10 109.5 . . ?
S2 C8 H10 109.5 . . ?
H9 C8 H10 108.1 . . ?
C10 C9 S2 116.32(19) . . ?
C10 C9 H11 108.2 . . ?
S2 C9 H11 108.2 . . ?
C10 C9 H12 108.2 . . ?
S2 C9 H12 108.2 . . ?
H11 C9 H12 107.4 . . ?
N2 C10 C11 121.9(3) . . ?
N2 C10 C9 119.1(2) . . ?
C11 C10 C9 118.9(3) . . ?
C12 C11 C10 119.5(3) . . ?
C12 C11 H13 120.2 . . ?
C10 C11 H13 120.2 . . ?
C13 C12 C11 118.7(3) . . ?
C13 C12 H14 120.6 . . ?
C11 C12 H14 120.6 . . ?
C12 C13 C14 119.1(3) . . ?
C12 C13 H15 120.4 . . ?
C14 C13 H15 120.4 . . ?
N2 C14 C13 122.8(3) . . ?
N2 C14 H16 118.6 . . ?
C13 C14 H16 118.6 . . ?
C16 C15 S1 115.1(4) . . ?
C16 C15 H17 108.5 . . ?
S1 C15 H17 108.5 . . ?
C16 C15 H18 108.5 . . ?
S1 C15 H18 108.5 . . ?
H17 C15 H18 107.5 . . ?
C15 C16 S2 115.3(5) . . ?
C15 C16 H19 108.5 . . ?
S2 C16 H19 108.5 . . ?
C15 C16 H20 108.5 . . ?
S2 C16 H20 108.5 . . ?
H19 C16 H20 107.5 . . ?
N3 C17 C18 179.3(3) . . ?
C17 C18 H21 109.5 . . ?
C17 C18 H22 109.5 . . ?
H21 C18 H22 109.5 . . ?
C17 C18 H23 109.5 . . ?
H21 C18 H23 109.5 . . ?
H22 C18 H23 109.5 . . ?
N4 C19 C20 179.3(3) . . ?
C19 C20 H24 109.5 . . ?
C19 C20 H25 109.5 . . ?
H24 C20 H25 109.5 . . ?
C19 C20 H26 109.5 . . ?
H24 C20 H26 109.5 . . ?
H25 C20 H26 109.5 . . ?

loop_
_geom_bond_atom_site_label_1
_geom_bond_atom_site_label_2
_geom_bond_distance
_geom_bond_site_symmetry_2
_geom_bond_publ_flag
Co1 N3 2.090(2) . ?
Co1 N4 2.115(2) . ?
Co1 N1 2.119(2) . ?
Co1 N2 2.124(2) . ?
Co1 S1 2.4951(10) . ?
Co1 S2 2.5003(8) . ?
Cl1 O4 1.435(2) . ?
Cl1 O1 1.438(2) . ?
Cl1 O2 1.440(2) . ?
Cl1 O3 1.443(2) . ?
Cl2 O5 1.371(10) . ?
Cl2 O11 1.378(19) . ?
Cl2 O12 1.399(15) . ?
Cl2 O6 1.428(13) . ?
Cl2 O10 1.43(2) . ?
Cl2 O7 1.443(8) . ?
Cl2 O8 1.448(6) . ?
Cl2 O9 1.520(14) . ?
S1 C6 1.790(5) . ?
S1 C7 1.871(5) . ?
S1 C15 1.888(6) . ?
S2 C16 1.554(6) . ?
S2 C9 1.790(3) . ?
S2 C8 2.011(6) . ?
N1 C5 1.346(3) . ?
N1 C1 1.346(3) . ?
N2 C10 1.341(3) . ?
N2 C14 1.354(3) . ?
N3 C17 1.135(4) . ?
N4 C19 1.134(3) . ?
C1 C2 1.383(3) . ?
C1 H1 0.9500 . ?
C2 C3 1.378(4) . ?
C2 H2 0.9500 . ?
C3 C4 1.382(4) . ?
C3 H3 0.9500 . ?
C4 C5 1.388(4) . ?
C4 H4 0.9500 . ?
C5 C6 1.512(4) . ?
C6 H5 0.9900 . ?
C6 H6 0.9900 . ?
C7 C8 1.515(7) . ?
C7 H7 0.9900 . ?
C7 H8 0.9900 . ?
C8 H9 0.9900 . ?
C8 H10 0.9900 . ?
C9 C10 1.509(4) . ?
C9 H11 0.9900 . ?
C9 H12 0.9900 . ?
C10 C11 1.390(4) . ?
C11 C12 1.383(4) . ?
C11 H13 0.9500 . ?
C12 C13 1.375(5) . ?
C12 H14 0.9500 . ?
C13 C14 1.379(4) . ?
C13 H15 0.9500 . ?
C14 H16 0.9500 . ?
C15 C16 1.526(9) . ?
C15 H17 0.9900 . ?
C15 H18 0.9900 . ?
C16 H19 0.9900 . ?
C16 H20 0.9900 . ?
C17 C18 1.452(4) . ?
C18 H21 0.9800 . ?
C18 H22 0.9800 . ?
C18 H23 0.9800 . ?
C19 C20 1.462(4) . ?
C20 H24 0.9800 . ?
C20 H25 0.9800 . ?
C20 H26 0.9800 . ?

loop_
_geom_torsion_atom_site_label_1
_geom_torsion_atom_site_label_2
_geom_torsion_atom_site_label_3
_geom_torsion_atom_site_label_4
_geom_torsion
_geom_torsion_site_symmetry_1
_geom_torsion_site_symmetry_2
_geom_torsion_site_symmetry_3
_geom_torsion_site_symmetry_4
_geom_torsion_publ_flag
C5 N1 C1 C2 -1.0(4) . . . . ?
Co1 N1 C1 C2 172.57(19) . . . . ?
N1 C1 C2 C3 0.3(4) . . . . ?
C1 C2 C3 C4 0.4(4) . . . . ?
C2 C3 C4 C5 -0.5(5) . . . . ?
C1 N1 C5 C4 0.9(5) . . . . ?
Co1 N1 C5 C4 -172.5(3) . . . . ?
C1 N1 C5 C6 -177.5(3) . . . . ?
Co1 N1 C5 C6 9.1(4) . . . . ?
C3 C4 C5 N1 -0.2(5) . . . . ?
C3 C4 C5 C6 178.1(4) . . . . ?
N1 C5 C6 S1 -31.2(5) . . . . ?
C4 C5 C6 S1 150.4(3) . . . . ?
C7 S1 C6 C5 -70.5(3) . . . . ?
C15 S1 C6 C5 -66.1(4) . . . . ?
Co1 S1 C6 C5 31.9(3) . . . . ?
C6 S1 C7 C8 149.2(4) . . . . ?
Co1 S1 C7 C8 53.8(4) . . . . ?
S1 C7 C8 S2 -71.5(4) . . . . ?
C16 S2 C9 C10 -90.1(3) . . . . ?
C8 S2 C9 C10 -79.9(3) . . . . ?
Co1 S2 C9 C10 17.5(2) . . . . ?
C14 N2 C10 C11 1.5(4) . . . . ?
Co1 N2 C10 C11 178.71(19) . . . . ?
C14 N2 C10 C9 -174.3(2) . . . . ?
Co1 N2 C10 C9 2.8(3) . . . . ?
S2 C9 C10 N2 -15.8(3) . . . . ?
S2 C9 C10 C11 168.2(2) . . . . ?
N2 C10 C11 C12 -2.1(4) . . . . ?
C9 C10 C11 C12 173.8(3) . . . . ?
C10 C11 C12 C13 0.7(4) . . . . ?
C11 C12 C13 C14 1.1(5) . . . . ?
C10 N2 C14 C13 0.4(4) . . . . ?
Co1 N2 C14 C13 -176.9(2) . . . . ?
C12 C13 C14 N2 -1.7(5) . . . . ?
C6 S1 C15 C16 55.5(5) . . . . ?
Co1 S1 C15 C16 -43.5(5) . . . . ?
S1 C15 C16 S2 64.2(6) . . . . ?
C9 S2 C16 C15 63.3(5) . . . . ?
Co1 S2 C16 C15 -41.4(5) . . . . ?
